data_2203455
loop_
_publ_author_name
'Glidewell, Christopher'
'Low, John N.'
'Skakle, Janet M. S.'
'Wardell, James L.'

_publ_section_title
;
 Fluoren-9-one 4-toluenesulfonylhydrazone: hydrogen-bonded
 <i>R</i>{_2^2}(8) dimers are linked into sheets by \p--\p stacking
 interactions
;
_journal_issue 4
_journal_name_full 'Acta Crystallographica Section E'
_journal_page_first o520
_journal_page_last o522
_journal_paper_doi 10.1107/S1600536804004878
_journal_volume 60
_journal_year 2004
_chemical_formula_iupac 'C20 H16 N2 O2 S'
_chemical_formula_moiety 'C20 H16 N2 O2 S'
_chemical_formula_sum 'C20 H16 N2 O2 S'
_chemical_formula_weight 348.41
_chemical_name_systematic
;
Fluoren-9-one 4-toluenesulfonylhydrazone
;
_space_group_IT_number 2
_symmetry_cell_setting triclinic
_symmetry_space_group_name_Hall '-P 1'
_symmetry_space_group_name_H-M 'P -1'
_atom_sites_solution_hydrogens geom
_atom_sites_solution_primary direct
_atom_sites_solution_secondary difmap
_cell_angle_alpha 71.8482(13)
_cell_angle_beta 76.9553(17)
_cell_angle_gamma 75.3167(17)
_cell_formula_units_Z 2
_cell_length_a 7.7487(2)
_cell_length_b 10.4290(3)
_cell_length_c 11.2007(3)
_cell_measurement_reflns_used 3744
_cell_measurement_temperature 120(2)
_cell_measurement_theta_max 27.53
_cell_measurement_theta_min 3.09
_cell_volume 821.34(4)
_computing_cell_refinement 'DENZO-SMN (Otwinowski & Minor, 1997)'
_computing_data_collection 'KappaCCD Server Software (Nonius, 1997)'
_computing_data_reduction DENZO-SMN
_computing_molecular_graphics 'PLATON (Spek, 2003)'
_computing_publication_material 'SHELXL97 and PRPKAPPA (Ferguson, 1999)'
_computing_structure_refinement 'OSCAIL and SHELXS97 (Sheldrick, 1997)'
_computing_structure_solution 'OSCAIL (McArdle, 2003) and SHELXS86 (Sheldrick, 1990)'
_diffrn_ambient_temperature 120(2)
_diffrn_measured_fraction_theta_full 0.998
_diffrn_measured_fraction_theta_max 0.987
_diffrn_measurement_device_type 'Nonius KappaCCD area-detector'
_diffrn_measurement_method '\f scans, and \w scans with \k offsets'
_diffrn_radiation_monochromator graphite
_diffrn_radiation_source 'rotating anode'
_diffrn_radiation_type 'Mo K\a'
_diffrn_radiation_wavelength 0.71073
_diffrn_reflns_av_R_equivalents 0.0160
_diffrn_reflns_av_sigmaI/netI 0.0284
_diffrn_reflns_limit_h_max 10
_diffrn_reflns_limit_h_min -9
_diffrn_reflns_limit_k_max 13
_diffrn_reflns_limit_k_min -13
_diffrn_reflns_limit_l_max 14
_diffrn_reflns_limit_l_min -14
_diffrn_reflns_number 6955
_diffrn_reflns_theta_full 26.50
_diffrn_reflns_theta_max 27.53
_diffrn_reflns_theta_min 3.09
_diffrn_standards_decay_% 0
_exptl_absorpt_coefficient_mu 0.213
_exptl_absorpt_correction_T_max 0.947
_exptl_absorpt_correction_T_min 0.915
_exptl_absorpt_correction_type multi-scan
_exptl_absorpt_process_details '(SORTAV; Blessing, 1995, 1997)'
_exptl_crystal_colour yellow
_exptl_crystal_density_diffrn 1.409
_exptl_crystal_density_meas ?
_exptl_crystal_density_method .
_exptl_crystal_description block
_exptl_crystal_F_000 364
_exptl_crystal_size_max 0.48
_exptl_crystal_size_mid 0.40
_exptl_crystal_size_min 0.26
_refine_diff_density_max 0.331
_refine_diff_density_min -0.491
_refine_ls_extinction_method none
_refine_ls_goodness_of_fit_ref 1.060
_refine_ls_hydrogen_treatment constr
_refine_ls_matrix_type full
_refine_ls_number_parameters 227
_refine_ls_number_reflns 3744
_refine_ls_number_restraints 0
_refine_ls_restrained_S_all 1.060
_refine_ls_R_factor_all 0.0418
_refine_ls_R_factor_gt 0.0355
_refine_ls_shift/su_max 0.000
_refine_ls_shift/su_mean 0.000
_refine_ls_structure_factor_coef Fsqd
_refine_ls_weighting_details 'w = 1/[\s^2^(Fo^2^)+(0.0355P)^2^+0.4642P] where P=(Fo^2^+2Fc^2^)/3'
_refine_ls_weighting_scheme calc
_refine_ls_wR_factor_gt 0.0862
_refine_ls_wR_factor_ref 0.0897
_reflns_number_gt 3294
_reflns_number_total 3744
_reflns_threshold_expression I>2\s(I)
_cod_data_source_file lh6178.cif
_cod_data_source_block I
_cod_database_code 2203455

loop_
_symmetry_equiv_pos_as_xyz
'x, y, z'
'-x, -y, -z'

loop_
_atom_site_label
_atom_site_fract_x
_atom_site_fract_y
_atom_site_fract_z
_atom_site_U_iso_or_equiv
_atom_site_adp_type
_atom_site_calc_flag
_atom_site_refinement_flags
_atom_site_occupancy
_atom_site_type_symbol
S1 0.49758(4) 0.29627(3) 0.46935(3) 0.01486(10) Uani d . 1 S
O1 0.42730(13) 0.19893(10) 0.43797(9) 0.0200(2) Uani d . 1 O
O2 0.38541(13) 0.37025(10) 0.55813(9) 0.0191(2) Uani d . 1 O
N7 0.65778(15) 0.37426(12) 0.24099(11) 0.0175(2) Uani d . 1 N
N8 0.53735(15) 0.41975(12) 0.34037(10) 0.0170(2) Uani d . 1 N
C1 0.70124(18) 0.21206(14) 0.52723(12) 0.0152(3) Uani d . 1 C
C2 0.72736(19) 0.07160(14) 0.58536(13) 0.0190(3) Uani d . 1 C
C3 0.8796(2) 0.00832(15) 0.64325(14) 0.0213(3) Uani d . 1 C
C4 1.00559(19) 0.08295(15) 0.64246(13) 0.0198(3) Uani d . 1 C
C5 0.97835(19) 0.22305(15) 0.58033(14) 0.0201(3) Uani d . 1 C
C6 0.82650(19) 0.28867(14) 0.52338(13) 0.0192(3) Uani d . 1 C
C7 0.66885(18) 0.46685(14) 0.13309(13) 0.0173(3) Uani d . 1 C
C11 0.79401(19) 0.43389(15) 0.02076(13) 0.0203(3) Uani d . 1 C
C12 0.9210(2) 0.31646(16) 0.01045(15) 0.0253(3) Uani d . 1 C
C13 1.0248(2) 0.31484(19) -0.10839(16) 0.0313(4) Uani d . 1 C
C14 0.9996(2) 0.42802(19) -0.21281(15) 0.0317(4) Uani d . 1 C
C15 0.8723(2) 0.54628(18) -0.20293(14) 0.0278(3) Uani d . 1 C
C16 0.7699(2) 0.54903(16) -0.08441(13) 0.0214(3) Uani d . 1 C
C21 0.57250(19) 0.61144(15) 0.08941(13) 0.0184(3) Uani d . 1 C
C22 0.44142(19) 0.69726(15) 0.15144(14) 0.0215(3) Uani d . 1 C
C23 0.3761(2) 0.83030(16) 0.08245(15) 0.0264(3) Uani d . 1 C
C24 0.4379(2) 0.87671(16) -0.04685(15) 0.0273(3) Uani d . 1 C
C25 0.5645(2) 0.79084(16) -0.11100(14) 0.0253(3) Uani d . 1 C
C26 0.63292(19) 0.65890(15) -0.04260(13) 0.0203(3) Uani d . 1 C
C41 1.1667(2) 0.01449(17) 0.70916(15) 0.0280(3) Uani d . 1 C
H12 0.9371 0.2391 0.0822 0.030 Uiso calc R 1 H
H13 1.1135 0.2355 -0.1180 0.038 Uiso calc R 1 H
H14 1.0713 0.4245 -0.2930 0.038 Uiso calc R 1 H
H15 0.8556 0.6231 -0.2751 0.033 Uiso calc R 1 H
H22 0.3971 0.6657 0.2396 0.026 Uiso calc R 1 H
H23 0.2878 0.8904 0.1244 0.032 Uiso calc R 1 H
H24 0.3927 0.9685 -0.0919 0.033 Uiso calc R 1 H
H25 0.6037 0.8218 -0.2000 0.030 Uiso calc R 1 H
H8 0.5552 0.4929 0.3555 0.020 Uiso d R 1 H
H2 0.6427 0.0196 0.5856 0.023 Uiso calc R 1 H
H3 0.8979 -0.0876 0.6841 0.026 Uiso calc R 1 H
H5 1.0654 0.2745 0.5770 0.024 Uiso calc R 1 H
H6 0.8082 0.3845 0.4823 0.023 Uiso calc R 1 H
H41A 1.1328 0.0129 0.7993 0.042 Uiso calc R 1 H
H41B 1.2642 0.0659 0.6700 0.042 Uiso calc R 1 H
H41C 1.2081 -0.0800 0.7017 0.042 Uiso calc R 1 H

loop_
_atom_site_aniso_label
_atom_site_aniso_U_11
_atom_site_aniso_U_22
_atom_site_aniso_U_33
_atom_site_aniso_U_12
_atom_site_aniso_U_13
_atom_site_aniso_U_23
S1 0.01527(17) 0.01553(17) 0.01290(16) -0.00454(12) -0.00134(12) -0.00203(12)
O1 0.0209(5) 0.0209(5) 0.0208(5) -0.0083(4) -0.0036(4) -0.0055(4)
O2 0.0182(5) 0.0195(5) 0.0177(5) -0.0023(4) 0.0001(4) -0.0057(4)
N7 0.0174(6) 0.0213(6) 0.0156(6) -0.0056(5) -0.0013(4) -0.0068(5)
N8 0.0211(6) 0.0172(6) 0.0123(5) -0.0051(5) -0.0002(4) -0.0040(4)
C1 0.0158(6) 0.0170(6) 0.0120(6) -0.0024(5) -0.0014(5) -0.0041(5)
C2 0.0207(7) 0.0172(7) 0.0185(7) -0.0060(5) -0.0013(5) -0.0035(5)
C3 0.0232(7) 0.0162(7) 0.0204(7) -0.0020(5) -0.0024(5) -0.0013(5)
C4 0.0184(7) 0.0231(7) 0.0158(6) -0.0004(5) -0.0017(5) -0.0061(5)
C5 0.0179(7) 0.0223(7) 0.0222(7) -0.0056(5) -0.0027(5) -0.0077(6)
C6 0.0191(7) 0.0157(6) 0.0214(7) -0.0037(5) -0.0019(5) -0.0039(5)
C7 0.0169(6) 0.0236(7) 0.0148(6) -0.0088(5) -0.0021(5) -0.0062(5)
C11 0.0194(7) 0.0303(8) 0.0166(7) -0.0134(6) 0.0001(5) -0.0091(6)
C12 0.0237(8) 0.0294(8) 0.0271(8) -0.0099(6) -0.0009(6) -0.0124(6)
C13 0.0261(8) 0.0402(9) 0.0369(9) -0.0141(7) 0.0053(7) -0.0244(8)
C14 0.0332(9) 0.0482(10) 0.0236(8) -0.0243(8) 0.0089(6) -0.0199(7)
C15 0.0323(8) 0.0419(9) 0.0162(7) -0.0235(7) 0.0027(6) -0.0092(6)
C16 0.0228(7) 0.0317(8) 0.0155(7) -0.0163(6) -0.0013(5) -0.0069(6)
C21 0.0192(7) 0.0244(7) 0.0148(6) -0.0109(6) -0.0038(5) -0.0037(5)
C22 0.0221(7) 0.0260(7) 0.0172(7) -0.0065(6) -0.0042(5) -0.0049(6)
C23 0.0270(8) 0.0266(8) 0.0278(8) -0.0044(6) -0.0090(6) -0.0079(6)
C24 0.0326(8) 0.0249(8) 0.0263(8) -0.0088(6) -0.0146(6) 0.0000(6)
C25 0.0300(8) 0.0326(8) 0.0168(7) -0.0172(7) -0.0072(6) -0.0002(6)
C26 0.0216(7) 0.0296(8) 0.0142(6) -0.0153(6) -0.0033(5) -0.0038(6)
C41 0.0237(8) 0.0295(8) 0.0274(8) -0.0006(6) -0.0092(6) -0.0032(6)

loop_
_atom_type_symbol
_atom_type_description
_atom_type_scat_dispersion_real
_atom_type_scat_dispersion_imag
_atom_type_scat_source
C C 0.0033 0.0000 'International Tables Vol C Tables 4.2.6.8 and 6.1.1.4'
H H 0.0000 0.0000 'International Tables Vol C Tables 4.2.6.8 and 6.1.1.4'
N N 0.0061 0.0000 'International Tables Vol C Tables 4.2.6.8 and 6.1.1.4'
O O 0.0106 0.0000 'International Tables Vol C Tables 4.2.6.8 and 6.1.1.4'
S S 0.1246 0.0000 'International Tables Vol C Tables 4.2.6.8 and 6.1.1.4'

loop_
_geom_angle_atom_site_label_1
_geom_angle_atom_site_label_2
_geom_angle_atom_site_label_3
_geom_angle
_geom_angle_publ_flag
C12 C11 C16 121.46(13) no
C12 C11 C7 130.27(14) no
C16 C11 C7 108.25(13) no
C11 C12 C13 118.00(15) no
C11 C12 H12 121.0 no
C13 C12 H12 121.0 no
C14 C13 C12 120.60(16) no
C14 C13 H13 119.7 no
C12 C13 H13 119.7 no
C13 C14 C15 121.61(14) no
C13 C14 H14 119.2 no
C15 C14 H14 119.2 no
C14 C15 C16 118.02(15) no
C14 C15 H15 121.0 no
C16 C15 H15 121.0 no
C15 C16 C11 120.29(15) no
C15 C16 C26 130.92(15) no
C11 C16 C26 108.77(12) no
C22 C21 C26 119.77(13) no
C22 C21 C7 132.65(13) no
C26 C21 C7 107.54(12) no
C21 C22 C23 118.84(14) no
C21 C22 H22 120.6 no
C23 C22 H22 120.6 no
C24 C23 C22 121.00(15) no
C24 C23 H23 119.5 no
C22 C23 H23 119.5 no
C25 C24 C23 120.84(14) no
C25 C24 H24 119.6 no
C23 C24 H24 119.6 no
C26 C25 C24 118.57(14) no
C26 C25 H25 120.7 no
C24 C25 H25 120.7 no
C25 C26 C21 120.93(14) no
C25 C26 C16 130.19(13) no
C21 C26 C16 108.88(13) no
N7 C7 C11 120.27(13) no
N7 C7 C21 133.19(13) no
C11 C7 C21 106.51(12) no
C7 N7 N8 114.54(12) no
N7 N8 S1 114.07(9) no
N7 N8 H8 116.2 no
S1 N8 H8 113.6 no
O1 S1 O2 118.82(6) no
O1 S1 N8 108.85(6) no
O2 S1 N8 102.95(6) no
O1 S1 C1 108.45(6) no
O2 S1 C1 108.17(6) no
N8 S1 C1 109.26(6) no
C2 C1 C6 121.17(13) no
C2 C1 S1 119.07(10) no
C6 C1 S1 119.55(10) no
C1 C2 C3 118.80(13) no
C1 C2 H2 120.6 no
C3 C2 H2 120.6 no
C2 C3 C4 121.18(13) no
C2 C3 H3 119.4 no
C4 C3 H3 119.4 no
C3 C4 C5 118.73(13) no
C3 C4 C41 120.79(13) no
C5 C4 C41 120.48(13) no
C6 C5 C4 121.09(13) no
C6 C5 H5 119.5 no
C4 C5 H5 119.5 no
C5 C6 C1 119.00(13) no
C5 C6 H6 120.5 no
C1 C6 H6 120.5 no
C4 C41 H41A 109.5 no
C4 C41 H41B 109.5 no
H41A C41 H41B 109.5 no
C4 C41 H41C 109.5 no
H41A C41 H41C 109.5 no
H41B C41 H41C 109.5 no

loop_
_geom_bond_atom_site_label_1
_geom_bond_atom_site_label_2
_geom_bond_distance
_geom_bond_publ_flag
S1 C1 1.7569(13) y
S1 O1 1.4281(10) y
S1 O2 1.4448(10) y
S1 N8 1.6375(11) y
N8 N7 1.4038(16) y
N7 C7 1.2916(18) y
C11 C12 1.381(2) no
C7 C11 1.4803(19) y
C7 C21 1.485(2) y
C11 C16 1.403(2) y
C21 C26 1.4140(19) y
C16 C26 1.467(2) y
C12 C13 1.394(2) no
C12 H12 0.95 no
C13 C14 1.388(3) no
C13 H13 0.95 no
C14 C15 1.388(3) no
C14 H14 0.95 no
C15 C16 1.389(2) no
C15 H15 0.95 no
C21 C22 1.387(2) no
C22 C23 1.390(2) no
C22 H22 0.95 no
C23 C24 1.389(2) no
C23 H23 0.95 no
C24 C25 1.385(2) no
C24 H24 0.95 no
C25 C26 1.385(2) no
C25 H25 0.95 no
N8 H8 0.88 no
C1 C2 1.3876(19) no
C1 C6 1.3911(19) no
C2 C3 1.390(2) no
C2 H2 0.95 no
C3 C4 1.392(2) no
C3 H3 0.95 no
C4 C5 1.393(2) no
C4 C41 1.504(2) no
C5 C6 1.385(2) no
C5 H5 0.95 no
C6 H6 0.95 no
C41 H41A 0.98 no
C41 H41B 0.98 no
C41 H41C 0.98 no

loop_
_geom_hbond_atom_site_label_D
_geom_hbond_atom_site_label_H
_geom_hbond_atom_site_label_A
_geom_hbond_site_symmetry_A
_geom_hbond_distance_DH
_geom_hbond_distance_HA
_geom_hbond_distance_DA
_geom_hbond_angle_DHA
_geom_hbond_publ_flag
N8 H8 O2 2_666 0.88 2.14 2.9951(15) 164 y

loop_
_geom_torsion_atom_site_label_1
_geom_torsion_atom_site_label_2
_geom_torsion_atom_site_label_3
_geom_torsion_atom_site_label_4
_geom_torsion
_geom_torsion_publ_flag
C16 C11 C12 C13 -0.4(2) no
C7 C11 C12 C13 -178.44(13) no
C11 C12 C13 C14 -0.4(2) no
C12 C13 C14 C15 0.4(2) no
C13 C14 C15 C16 0.3(2) no
C14 C15 C16 C11 -1.1(2) no
C14 C15 C16 C26 176.96(14) no
C12 C11 C16 C15 1.2(2) no
C7 C11 C16 C15 179.58(12) no
C12 C11 C16 C26 -177.29(12) no
C7 C11 C16 C26 1.13(15) no
C26 C21 C22 C23 -1.9(2) no
C7 C21 C22 C23 -179.72(14) no
C21 C22 C23 C24 1.1(2) no
C22 C23 C24 C25 1.0(2) no
C23 C24 C25 C26 -2.1(2) no
C24 C25 C26 C21 1.3(2) no
C24 C25 C26 C16 -178.06(14) no
C22 C21 C26 C25 0.8(2) no
C7 C21 C26 C25 179.07(12) no
C22 C21 C26 C16 -179.79(12) no
C7 C21 C26 C16 -1.48(15) no
C15 C16 C26 C25 1.4(3) no
C11 C16 C26 C25 179.61(14) no
C15 C16 C26 C21 -178.00(14) no
C11 C16 C26 C21 0.23(15) no
C12 C11 C7 N7 -5.6(2) no
C16 C11 C7 N7 176.12(12) no
C12 C11 C7 C21 176.23(14) no
C16 C11 C7 C21 -2.00(14) no
C22 C21 C7 N7 2.4(3) no
C26 C21 C7 N7 -175.65(14) no
C22 C21 C7 C11 -179.86(14) no
C26 C21 C7 C11 2.13(14) no
C11 C7 N7 N8 178.55(11) y
C21 C7 N7 N8 -3.9(2) no
C7 N7 N8 S1 169.89(9) y
N7 N8 S1 O1 -57.89(10) no
N7 N8 S1 O2 175.17(9) no
N7 N8 S1 C1 60.38(10) no
O1 S1 C1 C2 -27.20(13) no
O2 S1 C1 C2 102.92(11) no
N8 S1 C1 C2 -145.71(11) no
O1 S1 C1 C6 158.00(11) no
O2 S1 C1 C6 -71.89(12) no
N8 S1 C1 C6 39.49(12) no
C6 C1 C2 C3 1.7(2) no
S1 C1 C2 C3 -173.04(10) no
C1 C2 C3 C4 -0.7(2) no
C2 C3 C4 C5 -1.1(2) no
C2 C3 C4 C41 177.93(13) no
C3 C4 C5 C6 1.9(2) no
C41 C4 C5 C6 -177.11(13) no
C4 C5 C6 C1 -0.9(2) no
C2 C1 C6 C5 -0.9(2) no
S1 C1 C6 C5 173.81(10) no

loop_
_cod_related_entry_id
_cod_related_entry_database
_cod_related_entry_code
1 ChemSpider 246914
